data_4084691
loop_
_publ_author_name
'Tao, Tao'
'Qian, Hui-Fen'
'Huang, Wei'
'You, Xiao-Zeng'

_publ_section_title
;
 Tuning the Spectroscopic, Electrochemical, and Single-Crystal Conductance
 Properties of a Series of Rhenium-Containing Bithiazoles with Different
 Donor/Acceptor Hybrids
;
_journal_issue 19
_journal_name_full Organometallics
_journal_page_first 5120
_journal_paper_doi 10.1021/om500168j
_journal_volume 33
_journal_year 2014
_chemical_formula_moiety 'C38 H32 N2 S4'
_chemical_formula_sum 'C38 H32 N2 S4'
_chemical_formula_weight 644.90
_chemical_name_systematic
; 
 ? 
;
_space_group_IT_number 2
_symmetry_cell_setting triclinic
_symmetry_space_group_name_Hall '-P 1'
_symmetry_space_group_name_H-M 'P -1'
_atom_sites_solution_hydrogens geom
_atom_sites_solution_primary direct
_atom_sites_solution_secondary difmap
_audit_creation_method SHELXL-97
_cell_angle_alpha 95.705(2)
_cell_angle_beta 93.529(2)
_cell_angle_gamma 90.488(2)
_cell_formula_units_Z 6
_cell_length_a 11.4651(11)
_cell_length_b 18.3799(17)
_cell_length_c 23.704(2)
_cell_measurement_reflns_used 4679
_cell_measurement_temperature 291(2)
_cell_measurement_theta_max 27.41
_cell_measurement_theta_min 2.36
_cell_volume 4960.4(8)
_computing_cell_refinement SMART
_computing_data_collection 'SMART (BRUKER 2000)'
_computing_data_reduction 'SAINT (BRUKER 2000)'
_computing_molecular_graphics SHELXTL
_computing_publication_material SHELXTL
_computing_structure_refinement SHELXTL
_computing_structure_solution 'SHELXTL (BRUKER 2000)'
_diffrn_ambient_temperature 291(2)
_diffrn_measured_fraction_theta_full 0.987
_diffrn_measured_fraction_theta_max 0.987
_diffrn_measurement_device_type 'BRUKER Smart Apex CCD area detector'
_diffrn_measurement_method '\f and \w scans'
_diffrn_radiation_monochromator graphite
_diffrn_radiation_source 'fine-focus sealed tube'
_diffrn_radiation_type MoK\a
_diffrn_radiation_wavelength 0.71073
_diffrn_reflns_av_R_equivalents 0.1086
_diffrn_reflns_av_sigmaI/netI 0.1816
_diffrn_reflns_limit_h_max 13
_diffrn_reflns_limit_h_min -9
_diffrn_reflns_limit_k_max 21
_diffrn_reflns_limit_k_min -21
_diffrn_reflns_limit_l_max 28
_diffrn_reflns_limit_l_min -28
_diffrn_reflns_number 35735
_diffrn_reflns_theta_full 25.00
_diffrn_reflns_theta_max 25.00
_diffrn_reflns_theta_min 1.34
_exptl_absorpt_coefficient_mu 0.317
_exptl_absorpt_correction_T_max 0.9629
_exptl_absorpt_correction_T_min 0.9392
_exptl_absorpt_correction_type multi-scan
_exptl_absorpt_process_details 'SADABS, BRUKER(2000)'
_exptl_crystal_colour yellow
_exptl_crystal_density_diffrn 1.295
_exptl_crystal_density_method 'not measured'
_exptl_crystal_description block
_exptl_crystal_F_000 2028
_exptl_crystal_size_max 0.20
_exptl_crystal_size_mid 0.12
_exptl_crystal_size_min 0.12
_refine_diff_density_max 1.478
_refine_diff_density_min -1.472
_refine_diff_density_rms 0.145
_refine_ls_extinction_method none
_refine_ls_goodness_of_fit_ref 1.008
_refine_ls_hydrogen_treatment constr
_refine_ls_matrix_type full
_refine_ls_number_parameters 1195
_refine_ls_number_reflns 17254
_refine_ls_number_restraints 66
_refine_ls_restrained_S_all 1.026
_refine_ls_R_factor_all 0.1738
_refine_ls_R_factor_gt 0.1204
_refine_ls_shift/su_max 0.013
_refine_ls_shift/su_mean 0.001
_refine_ls_structure_factor_coef Fsqd
_refine_ls_weighting_details 'calc w=1/[\s^2^(Fo^2^)+(0.1732P)^2^+0.0000P] where P=(Fo^2^+2Fc^2^)/3'
_refine_ls_weighting_scheme calc
_refine_ls_wR_factor_gt 0.3017
_refine_ls_wR_factor_ref 0.3408
_reflns_number_gt 9190
_reflns_number_total 17254
_reflns_threshold_expression >2sigma(I)
_cod_data_source_file om500168j_si_004.cif
_cod_data_source_block 4
_cod_original_cell_volume 4960.3(8)
_cod_database_code 4084691

loop_
_symmetry_equiv_pos_as_xyz
'x, y, z'
'-x, -y, -z'

loop_
_atom_site_label
_atom_site_type_symbol
_atom_site_fract_x
_atom_site_fract_y
_atom_site_fract_z
_atom_site_U_iso_or_equiv
_atom_site_adp_type
_atom_site_occupancy
_atom_site_symmetry_multiplicity
_atom_site_calc_flag
_atom_site_refinement_flags
C1 C 0.0107(6) 0.3551(4) 0.7521(3) 0.0429(16) Uani 1 1 d .
C2 C 0.0371(8) 0.3374(5) 0.6978(4) 0.0716(11) Uani 1 1 d U
C3 C 0.1491(5) 0.2579(3) 0.7372(3) 0.0401(15) Uani 1 1 d .
C4 C 0.2329(5) 0.2000(3) 0.7409(3) 0.0391(15) Uani 1 1 d .
C5 C 0.3523(6) 0.1230(4) 0.7798(3) 0.0491(18) Uani 1 1 d .
C6 C 0.3765(6) 0.1059(4) 0.7251(3) 0.0433(16) Uani 1 1 d .
C7 C -0.0703(6) 0.4086(3) 0.7767(3) 0.0387(15) Uani 1 1 d .
C8 C -0.0342(7) 0.4677(4) 0.8154(3) 0.0550(19) Uani 1 1 d .
H8 H 0.0446 0.4729 0.8272 0.066 Uiso 1 1 calc R
C9 C -0.1123(7) 0.5193(4) 0.8372(3) 0.058(2) Uani 1 1 d .
H9 H -0.0845 0.5579 0.8630 0.069 Uiso 1 1 calc R
C10 C -0.2283(7) 0.5143(4) 0.8216(3) 0.0513(19) Uani 1 1 d .
H10 H -0.2796 0.5488 0.8367 0.062 Uiso 1 1 calc R
C11 C -0.2701(6) 0.4559(4) 0.7821(3) 0.0445(17) Uani 1 1 d .
C12 C -0.1918(6) 0.4036(3) 0.7614(3) 0.0383(15) Uani 1 1 d .
C13 C -0.3890(6) 0.4386(4) 0.7620(3) 0.0454(17) Uani 1 1 d .
C14 C -0.4900(6) 0.4762(4) 0.7718(4) 0.059(2) Uani 1 1 d .
H14 H -0.4876 0.5197 0.7955 0.071 Uiso 1 1 calc R
C15 C -0.5970(7) 0.4487(5) 0.7458(5) 0.079(3) Uani 1 1 d .
H15 H -0.6658 0.4734 0.7529 0.095 Uiso 1 1 calc R
C16 C -0.5999(8) 0.3862(6) 0.7104(4) 0.078(3) Uani 1 1 d .
H16 H -0.6712 0.3698 0.6927 0.093 Uiso 1 1 calc R
C17 C -0.5006(7) 0.3455(5) 0.6994(4) 0.067(2) Uani 1 1 d .
H17 H -0.5053 0.3018 0.6760 0.080 Uiso 1 1 calc R
C18 C -0.3953(6) 0.3722(4) 0.7244(3) 0.0496(18) Uani 1 1 d .
C19 C 0.4594(6) 0.0530(4) 0.7014(3) 0.0383(15) Uani 1 1 d .
C20 C 0.4280(7) -0.0051(4) 0.6615(3) 0.0483(17) Uani 1 1 d .
H20 H 0.3500 -0.0111 0.6486 0.058 Uiso 1 1 calc R
C21 C 0.5074(7) -0.0540(4) 0.6402(3) 0.0509(18) Uani 1 1 d .
H21 H 0.4821 -0.0926 0.6138 0.061 Uiso 1 1 calc R
C22 C 0.6226(6) -0.0471(4) 0.6571(3) 0.0457(17) Uani 1 1 d .
H22 H 0.6753 -0.0809 0.6423 0.055 Uiso 1 1 calc R
C23 C 0.6620(6) 0.0104(3) 0.6963(3) 0.0406(15) Uani 1 1 d .
C24 C 0.5803(6) 0.0615(3) 0.7156(3) 0.0390(15) Uani 1 1 d .
C25 C 0.7793(6) 0.0308(4) 0.7174(3) 0.0397(15) Uani 1 1 d .
C26 C 0.8832(6) -0.0075(4) 0.7121(3) 0.0509(18) Uani 1 1 d .
H26 H 0.8825 -0.0530 0.6910 0.061 Uiso 1 1 calc R
C27 C 0.9860(7) 0.0210(5) 0.7373(4) 0.062(2) Uani 1 1 d .
H27 H 1.0553 -0.0040 0.7320 0.075 Uiso 1 1 calc R
C28 C 0.9871(7) 0.0880(5) 0.7713(4) 0.066(2) Uani 1 1 d .
H28 H 1.0575 0.1064 0.7888 0.079 Uiso 1 1 calc R
C29 C 0.8869(7) 0.1269(5) 0.7793(3) 0.062(2) Uani 1 1 d .
H29 H 0.8886 0.1717 0.8013 0.074 Uiso 1 1 calc R
C30 C 0.7818(6) 0.0971(4) 0.7532(3) 0.0476(17) Uani 1 1 d .
C31 C -0.0104(8) 0.3735(5) 0.6472(4) 0.0759(11) Uani 1 1 d U
H31A H -0.0614 0.3393 0.6233 0.091 Uiso 1 1 calc R
H31B H -0.0565 0.4153 0.6600 0.091 Uiso 1 1 calc R
C32 C 0.0850(8) 0.3983(5) 0.6133(4) 0.0812(12) Uani 1 1 d DU
H32A H 0.1380 0.4298 0.6385 0.097 Uiso 1 1 calc R
H32B H 0.1287 0.3557 0.6000 0.097 Uiso 1 1 calc R
C33 C 0.0504(8) 0.4376(5) 0.5640(4) 0.0852(12) Uani 1 1 d DU
H33A H 0.0052 0.4800 0.5763 0.102 Uiso 1 1 calc R
H33B H 0.0013 0.4059 0.5370 0.102 Uiso 1 1 calc R
C34 C 0.1597(8) 0.4627(6) 0.5343(4) 0.0936(16) Uani 1 1 d DU
H34A H 0.2290 0.4432 0.5516 0.140 Uiso 1 1 calc R
H34B H 0.1649 0.5151 0.5383 0.140 Uiso 1 1 calc R
H34C H 0.1524 0.4452 0.4947 0.140 Uiso 1 1 calc R
C35 C 0.4097(8) 0.0913(6) 0.8313(4) 0.078(3) Uani 1 1 d .
H35A H 0.4525 0.0483 0.8180 0.093 Uiso 1 1 calc R
H35B H 0.4663 0.1269 0.8497 0.093 Uiso 1 1 calc R
C36 C 0.3320(7) 0.0708(5) 0.8739(4) 0.065(2) Uani 1 1 d .
H36A H 0.2858 0.0281 0.8584 0.078 Uiso 1 1 calc R
H36B H 0.2787 0.1104 0.8827 0.078 Uiso 1 1 calc R
C37 C 0.4011(8) 0.0537(5) 0.9288(3) 0.071(3) Uani 1 1 d .
H37A H 0.4620 0.0192 0.9191 0.086 Uiso 1 1 calc R
H37B H 0.4384 0.0983 0.9470 0.086 Uiso 1 1 calc R
C38 C 0.3250(9) 0.0226(5) 0.9695(4) 0.090(3) Uani 1 1 d .
H38A H 0.2646 0.0566 0.9791 0.134 Uiso 1 1 calc R
H38B H 0.3712 0.0138 1.0032 0.134 Uiso 1 1 calc R
H38C H 0.2904 -0.0226 0.9522 0.134 Uiso 1 1 calc R
C39 C 0.0209(5) 0.1952(3) 0.4734(3) 0.0373(15) Uani 1 1 d .
C40 C 0.0610(6) 0.1400(4) 0.4363(3) 0.0388(15) Uani 1 1 d .
C41 C 0.1470(5) 0.2331(3) 0.4031(3) 0.0355(14) Uani 1 1 d .
C42 C 0.2249(5) 0.2743(4) 0.3708(3) 0.0366(15) Uani 1 1 d .
C43 C 0.3281(10) 0.3673(4) 0.3494(4) 0.0890(14) Uani 1 1 d DU
C44 C 0.3635(5) 0.3178(3) 0.3092(3) 0.0365(15) Uani 1 1 d .
C45 C -0.0516(5) 0.1898(3) 0.5216(3) 0.0342(14) Uani 1 1 d .
C46 C -0.0072(6) 0.1749(4) 0.5740(3) 0.0444(17) Uani 1 1 d .
H46 H 0.0732 0.1700 0.5800 0.053 Uiso 1 1 calc R
C47 C -0.0773(6) 0.1667(4) 0.6188(3) 0.0448(17) Uani 1 1 d .
H47 H -0.0436 0.1567 0.6539 0.054 Uiso 1 1 calc R
C48 C -0.1968(6) 0.1734(3) 0.6113(3) 0.0416(16) Uani 1 1 d .
H48 H -0.2440 0.1678 0.6412 0.050 Uiso 1 1 calc R
C49 C -0.2454(5) 0.1881(3) 0.5598(3) 0.0345(14) Uani 1 1 d .
C50 C -0.1728(6) 0.1968(3) 0.5155(3) 0.0389(15) Uani 1 1 d .
C51 C -0.3686(6) 0.1998(3) 0.5424(3) 0.0395(15) Uani 1 1 d .
C52 C -0.4650(6) 0.1973(4) 0.5745(3) 0.0537(19) Uani 1 1 d .
H52 H -0.4568 0.1849 0.6116 0.064 Uiso 1 1 calc R
C53 C -0.5742(7) 0.2136(5) 0.5505(4) 0.067(2) Uani 1 1 d .
H53 H -0.6396 0.2130 0.5718 0.080 Uiso 1 1 calc R
C54 C -0.5854(7) 0.2305(6) 0.4953(4) 0.075(3) Uani 1 1 d .
H54 H -0.6588 0.2420 0.4801 0.090 Uiso 1 1 calc R
C55 C -0.4928(6) 0.2311(4) 0.4621(3) 0.059(2) Uani 1 1 d .
H55 H -0.5026 0.2412 0.4245 0.070 Uiso 1 1 calc R
C56 C -0.3831(5) 0.2161(4) 0.4863(3) 0.0420(16) Uani 1 1 d .
C57 C 0.4474(5) 0.3246(3) 0.2648(3) 0.0359(14) Uani 1 1 d .
C58 C 0.4179(6) 0.3177(3) 0.2081(3) 0.0400(15) Uani 1 1 d .
H58 H 0.3402 0.3077 0.1959 0.048 Uiso 1 1 calc R
C59 C 0.4982(6) 0.3248(4) 0.1680(3) 0.0444(17) Uani 1 1 d .
H59 H 0.4733 0.3189 0.1297 0.053 Uiso 1 1 calc R
C60 C 0.6158(6) 0.3405(4) 0.1833(3) 0.0421(16) Uani 1 1 d .
H60 H 0.6695 0.3462 0.1562 0.050 Uiso 1 1 calc R
C61 C 0.6494(5) 0.3472(3) 0.2412(3) 0.0379(15) Uani 1 1 d .
C62 C 0.5679(5) 0.3386(3) 0.2813(3) 0.0340(14) Uani 1 1 d .
C63 C 0.7668(5) 0.3612(3) 0.2689(3) 0.0381(15) Uani 1 1 d .
C64 C 0.8714(6) 0.3754(4) 0.2442(3) 0.0534(19) Uani 1 1 d .
H64 H 0.8717 0.3764 0.2051 0.064 Uiso 1 1 calc R
C65 C 0.9716(7) 0.3875(4) 0.2766(4) 0.062(2) Uani 1 1 d .
H65 H 1.0408 0.3970 0.2599 0.074 Uiso 1 1 calc R
C66 C 0.9707(7) 0.3857(5) 0.3348(4) 0.071(3) Uani 1 1 d .
H66 H 1.0406 0.3936 0.3567 0.085 Uiso 1 1 calc R
C67 C 0.8707(6) 0.3729(4) 0.3616(4) 0.060(2) Uani 1 1 d .
H67 H 0.8712 0.3715 0.4007 0.072 Uiso 1 1 calc R
C68 C 0.7671(6) 0.3619(4) 0.3263(3) 0.0494(18) Uani 1 1 d .
C69 C 0.0370(6) 0.0614(4) 0.4384(3) 0.0492(18) Uani 1 1 d .
H69A H -0.0029 0.0418 0.4028 0.059 Uiso 1 1 calc R
H69B H -0.0149 0.0555 0.4685 0.059 Uiso 1 1 calc R
C70 C 0.1469(7) 0.0180(4) 0.4487(3) 0.058(2) Uani 1 1 d .
H70A H 0.1931 0.0179 0.4158 0.070 Uiso 1 1 calc R
H70B H 0.1247 -0.0322 0.4525 0.070 Uiso 1 1 calc R
C71 C 0.2233(8) 0.0475(4) 0.5018(4) 0.071(2) Uani 1 1 d .
H71A H 0.2415 0.0987 0.4992 0.086 Uiso 1 1 calc R
H71B H 0.1787 0.0448 0.5350 0.086 Uiso 1 1 calc R
C72 C 0.3352(9) 0.0075(6) 0.5101(5) 0.097(3) Uani 1 1 d .
H72A H 0.3182 -0.0422 0.5162 0.145 Uiso 1 1 calc R
H72B H 0.3801 0.0307 0.5426 0.145 Uiso 1 1 calc R
H72C H 0.3790 0.0085 0.4770 0.145 Uiso 1 1 calc R
C73 C 0.3631(10) 0.4462(5) 0.3563(4) 0.0942(14) Uani 1 1 d DU
H73A H 0.4330 0.4520 0.3360 0.113 Uiso 1 1 calc R
H73B H 0.3016 0.4737 0.3386 0.113 Uiso 1 1 calc R
C74 C 0.3861(10) 0.4782(4) 0.4153(4) 0.0997(14) Uani 1 1 d DU
H74A H 0.4565 0.4567 0.4308 0.120 Uiso 1 1 calc R
H74B H 0.3221 0.4645 0.4372 0.120 Uiso 1 1 calc R
C75 C 0.4006(10) 0.5601(5) 0.4233(4) 0.1036(15) Uani 1 1 d DU
H75A H 0.4833 0.5723 0.4278 0.124 Uiso 1 1 calc R
H75B H 0.3689 0.5801 0.3893 0.124 Uiso 1 1 calc R
C76 C 0.3434(11) 0.5945(5) 0.4721(4) 0.1137(18) Uani 1 1 d DU
H76A H 0.2655 0.6078 0.4604 0.170 Uiso 1 1 calc R
H76B H 0.3869 0.6375 0.4877 0.170 Uiso 1 1 calc R
H76C H 0.3403 0.5608 0.5005 0.170 Uiso 1 1 calc R
C77 C 0.0062(5) 0.1864(3) 0.1594(3) 0.0339(14) Uani 1 1 d .
C78 C 0.0331(5) 0.1348(3) 0.1161(3) 0.0378(15) Uani 1 1 d .
C79 C 0.1402(5) 0.2273(3) 0.0938(3) 0.0367(15) Uani 1 1 d .
C80 C 0.2194(5) 0.2656(3) 0.0621(3) 0.0350(14) Uani 1 1 d .
C81 C 0.3279(5) 0.3532(3) 0.0324(3) 0.0354(14) Uani 1 1 d .
C82 C 0.3533(5) 0.2967(3) -0.0078(3) 0.0322(14) Uani 1 1 d .
C83 C -0.0787(5) 0.1789(3) 0.2030(3) 0.0340(14) Uani 1 1 d .
C84 C -0.0476(6) 0.1822(4) 0.2605(3) 0.0433(16) Uani 1 1 d .
H84 H 0.0304 0.1911 0.2726 0.052 Uiso 1 1 calc R
C85 C -0.1272(6) 0.1727(4) 0.3008(3) 0.0459(17) Uani 1 1 d .
H85 H -0.1031 0.1751 0.3391 0.055 Uiso 1 1 calc R
C86 C -0.2447(6) 0.1594(4) 0.2829(3) 0.0416(16) Uani 1 1 d .
H86 H -0.2992 0.1524 0.3094 0.050 Uiso 1 1 calc R
C87 C -0.2796(5) 0.1567(3) 0.2260(3) 0.0333(14) Uani 1 1 d .
C88 C -0.1975(5) 0.1671(3) 0.1870(3) 0.0321(14) Uani 1 1 d .
C89 C -0.3962(5) 0.1437(3) 0.1978(3) 0.0338(14) Uani 1 1 d .
C90 C -0.5013(6) 0.1270(4) 0.2211(3) 0.0449(17) Uani 1 1 d .
H90 H -0.5036 0.1231 0.2598 0.054 Uiso 1 1 calc R
C91 C -0.6010(6) 0.1163(4) 0.1859(4) 0.055(2) Uani 1 1 d .
H91 H -0.6712 0.1058 0.2011 0.066 Uiso 1 1 calc R
C92 C -0.5986(6) 0.1210(4) 0.1292(4) 0.0523(19) Uani 1 1 d .
H92 H -0.6673 0.1133 0.1064 0.063 Uiso 1 1 calc R
C93 C -0.4979(6) 0.1366(4) 0.1049(3) 0.0442(16) Uani 1 1 d .
H93 H -0.4977 0.1401 0.0661 0.053 Uiso 1 1 calc R
C94 C -0.3965(5) 0.1472(3) 0.1391(3) 0.0423(16) Uani 1 1 d .
C95 C 0.4316(5) 0.2986(3) -0.0537(3) 0.0353(14) Uani 1 1 d .
C96 C 0.3921(6) 0.2956(4) -0.1097(3) 0.0501(18) Uani 1 1 d .
H96 H 0.3123 0.2909 -0.1192 0.060 Uiso 1 1 calc R
C97 C 0.4699(7) 0.2997(4) -0.1532(3) 0.0530(19) Uani 1 1 d .
H97 H 0.4407 0.2978 -0.1909 0.064 Uiso 1 1 calc R
C98 C 0.5882(6) 0.3064(4) -0.1406(3) 0.0457(17) Uani 1 1 d .
H98 H 0.6391 0.3094 -0.1694 0.055 Uiso 1 1 calc R
C99 C 0.6313(5) 0.3088(3) -0.0842(3) 0.0375(15) Uani 1 1 d .
C100 C 0.5537(5) 0.3037(3) -0.0422(3) 0.0340(14) Uani 1 1 d .
C101 C 0.7512(5) 0.3174(3) -0.0602(3) 0.0383(15) Uani 1 1 d .
C102 C 0.8519(6) 0.3292(4) -0.0876(4) 0.058(2) Uani 1 1 d .
H102 H 0.8481 0.3299 -0.1269 0.069 Uiso 1 1 calc R
C103 C 0.9563(7) 0.3397(5) -0.0572(4) 0.068(2) Uani 1 1 d .
H103 H 1.0237 0.3473 -0.0759 0.082 Uiso 1 1 calc R
C104 C 0.9632(7) 0.3392(5) 0.0020(4) 0.073(3) Uani 1 1 d .
H104 H 1.0346 0.3485 0.0224 0.088 Uiso 1 1 calc R
C105 C 0.8653(6) 0.3250(5) 0.0303(4) 0.064(2) Uani 1 1 d .
H105 H 0.8701 0.3219 0.0692 0.077 Uiso 1 1 calc R
C106 C 0.7576(6) 0.3155(4) -0.0019(3) 0.0448(17) Uani 1 1 d .
C107 C -0.0094(6) 0.0567(4) 0.1049(3) 0.0526(19) Uani 1 1 d .
H10A H -0.0503 0.0441 0.1373 0.063 Uiso 1 1 calc R
H10B H -0.0651 0.0527 0.0722 0.063 Uiso 1 1 calc R
C108 C 0.0858(7) 0.0025(4) 0.0941(4) 0.065(2) Uani 1 1 d .
H10C H 0.1332 -0.0004 0.1291 0.078 Uiso 1 1 calc R
H10D H 0.1357 0.0197 0.0665 0.078 Uiso 1 1 calc R
C109 C 0.0391(9) -0.0732(4) 0.0724(4) 0.080(3) Uani 1 1 d .
H10E H -0.0125 -0.0702 0.0388 0.096 Uiso 1 1 calc R
H10F H -0.0059 -0.0923 0.1012 0.096 Uiso 1 1 calc R
C110 C 0.1400(12) -0.1255(6) 0.0580(6) 0.146(6) Uani 1 1 d .
H11A H 0.1777 -0.1103 0.0260 0.220 Uiso 1 1 calc R
H11B H 0.1094 -0.1743 0.0489 0.220 Uiso 1 1 calc R
H11C H 0.1955 -0.1243 0.0901 0.220 Uiso 1 1 calc R
C111 C 0.3708(6) 0.4304(4) 0.0350(3) 0.0540(19) Uani 1 1 d .
H11D H 0.4356 0.4322 0.0108 0.065 Uiso 1 1 calc R
H11E H 0.4001 0.4460 0.0736 0.065 Uiso 1 1 calc R
C112 C 0.2797(9) 0.4830(4) 0.0173(5) 0.082(3) Uani 1 1 d .
H11F H 0.3138 0.5319 0.0225 0.098 Uiso 1 1 calc R
H11G H 0.2162 0.4821 0.0424 0.098 Uiso 1 1 calc R
C113 C 0.2291(8) 0.4689(5) -0.0436(5) 0.090(3) Uani 1 1 d .
H11H H 0.2081 0.4175 -0.0511 0.108 Uiso 1 1 calc R
H11I H 0.1579 0.4966 -0.0474 0.108 Uiso 1 1 calc R
C114 C 0.3089(11) 0.4885(6) -0.0878(5) 0.109(4) Uani 1 1 d .
H11J H 0.3208 0.5405 -0.0845 0.164 Uiso 1 1 calc R
H11K H 0.2744 0.4723 -0.1249 0.164 Uiso 1 1 calc R
H11L H 0.3827 0.4651 -0.0822 0.164 Uiso 1 1 calc R
N1 N 0.1158(6) 0.2826(4) 0.6891(3) 0.0691(12) Uani 1 1 d U
N2 N 0.2694(5) 0.1757(3) 0.7894(2) 0.0447(14) Uani 1 1 d .
N3 N 0.1321(4) 0.1622(3) 0.3965(2) 0.0387(13) Uani 1 1 d .
N4 N 0.2481(8) 0.3427(4) 0.3846(3) 0.0859(15) Uani 1 1 d U
N5 N 0.1088(5) 0.1593(3) 0.0795(2) 0.0400(13) Uani 1 1 d .
N6 N 0.2517(4) 0.3338(3) 0.0721(2) 0.0369(12) Uani 1 1 d .
S1 S 0.08813(16) 0.29998(10) 0.79599(7) 0.0467(5) Uani 1 1 d .
S2 S 0.29464(16) 0.15912(10) 0.68218(7) 0.0484(5) Uani 1 1 d .
S3 S -0.25880(16) 0.33298(10) 0.71681(8) 0.0514(5) Uani 1 1 d .
S4 S 0.64500(17) 0.13551(10) 0.75917(9) 0.0547(5) Uani 1 1 d .
S5 S 0.07621(16) 0.27772(9) 0.45766(8) 0.0462(5) Uani 1 1 d .
S6 S 0.29572(15) 0.23461(9) 0.31430(7) 0.0419(4) Uani 1 1 d .
S7 S -0.25116(15) 0.21668(11) 0.45259(7) 0.0473(5) Uani 1 1 d .
S8 S 0.62890(16) 0.34522(11) 0.35061(8) 0.0508(5) Uani 1 1 d .
S9 S 0.07917(14) 0.26662(9) 0.15383(7) 0.0398(4) Uani 1 1 d .
S10 S 0.27756(15) 0.21909(9) 0.00337(7) 0.0415(4) Uani 1 1 d .
S11 S -0.25749(14) 0.16650(9) 0.11724(7) 0.0411(4) Uani 1 1 d .
S12 S 0.62310(15) 0.30292(11) 0.02548(7) 0.0470(5) Uani 1 1 d .

loop_
_atom_site_aniso_label
_atom_site_aniso_U_11
_atom_site_aniso_U_22
_atom_site_aniso_U_33
_atom_site_aniso_U_23
_atom_site_aniso_U_13
_atom_site_aniso_U_12
C1 0.041(4) 0.041(4) 0.047(4) 0.002(3) 0.004(3) 0.013(3)
C2 0.074(3) 0.080(3) 0.066(3) 0.022(2) 0.019(2) 0.036(2)
C3 0.032(3) 0.046(4) 0.043(4) 0.004(3) 0.004(3) 0.015(3)
C4 0.036(3) 0.045(4) 0.035(4) -0.009(3) 0.004(3) 0.011(3)
C5 0.045(4) 0.056(4) 0.046(5) 0.001(3) 0.008(3) 0.032(3)
C6 0.041(4) 0.043(4) 0.048(4) 0.012(3) 0.005(3) 0.020(3)
C7 0.039(4) 0.029(3) 0.049(4) 0.006(3) 0.007(3) 0.010(3)
C8 0.047(4) 0.047(4) 0.071(6) -0.003(4) 0.006(4) 0.007(4)
C9 0.067(5) 0.037(4) 0.067(5) -0.011(3) 0.004(4) 0.007(4)
C10 0.062(5) 0.031(4) 0.060(5) -0.004(3) 0.011(4) 0.021(3)
C11 0.052(4) 0.041(4) 0.042(4) 0.002(3) 0.013(3) 0.023(3)
C12 0.047(4) 0.032(3) 0.036(4) -0.003(3) 0.010(3) 0.013(3)
C13 0.046(4) 0.047(4) 0.045(4) 0.009(3) 0.011(3) 0.018(3)
C14 0.051(5) 0.052(5) 0.079(6) 0.017(4) 0.017(4) 0.016(4)
C15 0.045(5) 0.069(6) 0.128(9) 0.028(6) 0.009(5) 0.022(5)
C16 0.048(5) 0.109(8) 0.080(7) 0.027(6) 0.001(5) -0.002(5)
C17 0.053(5) 0.086(6) 0.062(6) 0.006(4) -0.002(4) -0.001(5)
C18 0.045(4) 0.055(5) 0.050(5) 0.012(3) 0.005(3) 0.008(4)
C19 0.040(4) 0.049(4) 0.027(4) 0.000(3) 0.012(3) 0.015(3)
C20 0.055(4) 0.050(4) 0.039(4) -0.002(3) 0.001(3) 0.011(4)
C21 0.058(5) 0.042(4) 0.051(5) -0.002(3) 0.009(4) 0.011(4)
C22 0.057(5) 0.047(4) 0.034(4) -0.001(3) 0.023(3) 0.021(3)
C23 0.045(4) 0.039(4) 0.040(4) 0.004(3) 0.016(3) 0.017(3)
C24 0.043(4) 0.037(4) 0.039(4) 0.000(3) 0.017(3) 0.015(3)
C25 0.041(4) 0.049(4) 0.031(4) 0.003(3) 0.013(3) 0.014(3)
C26 0.045(4) 0.060(5) 0.049(5) 0.008(3) 0.013(4) 0.017(4)
C27 0.045(5) 0.085(6) 0.060(6) 0.012(4) 0.018(4) 0.010(4)
C28 0.045(5) 0.089(7) 0.065(6) 0.017(5) 0.004(4) -0.006(5)
C29 0.050(5) 0.074(6) 0.059(5) -0.002(4) 0.004(4) -0.003(4)
C30 0.043(4) 0.053(4) 0.048(5) 0.002(3) 0.013(3) 0.005(3)
C31 0.079(3) 0.084(3) 0.070(3) 0.022(2) 0.019(2) 0.035(2)
C32 0.085(3) 0.088(3) 0.075(3) 0.022(2) 0.020(2) 0.034(2)
C33 0.090(3) 0.092(3) 0.079(3) 0.021(2) 0.020(2) 0.033(2)
C34 0.100(3) 0.099(3) 0.087(3) 0.020(3) 0.023(3) 0.028(3)
C35 0.072(6) 0.108(7) 0.057(6) 0.019(5) 0.011(5) 0.056(5)
C36 0.064(5) 0.061(5) 0.070(6) 0.001(4) 0.007(5) 0.020(4)
C37 0.107(7) 0.067(5) 0.039(5) 0.000(4) 0.008(5) 0.036(5)
C38 0.129(9) 0.059(6) 0.078(7) 0.010(5) -0.012(6) -0.002(6)
C39 0.030(3) 0.037(4) 0.047(4) 0.008(3) 0.008(3) 0.008(3)
C40 0.038(4) 0.049(4) 0.029(4) -0.001(3) 0.010(3) -0.007(3)
C41 0.028(3) 0.046(4) 0.033(4) 0.002(3) 0.005(3) 0.009(3)
C42 0.025(3) 0.049(4) 0.037(4) 0.006(3) 0.007(3) 0.015(3)
C43 0.128(4) 0.056(2) 0.088(3) 0.003(2) 0.055(3) -0.015(3)
C44 0.033(3) 0.044(4) 0.033(4) 0.004(3) 0.004(3) 0.002(3)
C45 0.031(3) 0.040(4) 0.032(4) 0.000(3) 0.012(3) 0.007(3)
C46 0.036(4) 0.051(4) 0.046(4) 0.001(3) 0.003(3) 0.008(3)
C47 0.042(4) 0.068(5) 0.024(4) 0.000(3) 0.005(3) 0.011(3)
C48 0.048(4) 0.046(4) 0.032(4) -0.001(3) 0.017(3) 0.002(3)
C49 0.035(3) 0.039(4) 0.028(4) -0.007(2) 0.008(3) 0.001(3)
C50 0.038(4) 0.042(4) 0.036(4) -0.001(3) 0.008(3) 0.008(3)
C51 0.038(4) 0.040(4) 0.040(4) -0.002(3) 0.014(3) 0.001(3)
C52 0.045(4) 0.075(5) 0.042(4) 0.002(3) 0.013(3) 0.001(4)
C53 0.041(4) 0.101(7) 0.059(6) 0.007(4) 0.012(4) -0.004(4)
C54 0.033(4) 0.135(9) 0.061(6) 0.024(5) 0.005(4) -0.011(5)
C55 0.050(5) 0.077(6) 0.050(5) 0.012(4) -0.003(4) -0.002(4)
C56 0.036(4) 0.055(4) 0.036(4) 0.003(3) 0.007(3) 0.008(3)
C57 0.034(3) 0.032(3) 0.042(4) 0.005(3) 0.011(3) 0.006(3)
C58 0.033(4) 0.043(4) 0.044(4) 0.004(3) 0.003(3) 0.007(3)
C59 0.056(4) 0.046(4) 0.031(4) -0.001(3) 0.007(3) 0.009(3)
C60 0.044(4) 0.045(4) 0.038(4) -0.001(3) 0.012(3) 0.013(3)
C61 0.029(3) 0.029(3) 0.056(5) 0.004(3) 0.007(3) 0.005(3)
C62 0.032(3) 0.037(3) 0.034(4) 0.007(3) 0.004(3) 0.009(3)
C63 0.035(4) 0.034(3) 0.046(4) -0.001(3) 0.010(3) 0.006(3)
C64 0.038(4) 0.059(5) 0.066(5) 0.006(4) 0.018(4) 0.003(4)
C65 0.037(4) 0.055(5) 0.093(7) 0.001(4) 0.012(4) 0.002(4)
C66 0.034(4) 0.067(6) 0.107(8) -0.004(5) -0.009(5) 0.005(4)
C67 0.044(4) 0.055(5) 0.077(6) 0.000(4) -0.006(4) 0.007(4)
C68 0.034(4) 0.040(4) 0.075(6) 0.006(3) 0.002(4) 0.001(3)
C69 0.051(4) 0.045(4) 0.054(5) -0.003(3) 0.026(4) -0.011(3)
C70 0.079(6) 0.038(4) 0.059(5) -0.001(3) 0.033(4) -0.003(4)
C71 0.094(7) 0.048(5) 0.071(6) 0.003(4) 0.005(5) 0.012(5)
C72 0.104(8) 0.099(8) 0.091(8) 0.020(6) 0.015(6) 0.048(7)
C73 0.133(4) 0.061(2) 0.092(3) 0.001(2) 0.054(3) -0.015(3)
C74 0.139(4) 0.067(3) 0.097(3) -0.001(2) 0.052(3) -0.015(3)
C75 0.142(4) 0.071(3) 0.100(3) -0.002(2) 0.052(3) -0.015(3)
C76 0.152(4) 0.080(3) 0.111(4) -0.005(3) 0.049(3) -0.013(3)
C77 0.025(3) 0.043(4) 0.034(4) 0.001(3) 0.005(3) 0.003(3)
C78 0.028(3) 0.037(4) 0.049(4) 0.005(3) 0.011(3) 0.006(3)
C79 0.025(3) 0.041(4) 0.044(4) 0.000(3) 0.007(3) 0.013(3)
C80 0.031(3) 0.029(3) 0.045(4) 0.001(3) 0.005(3) 0.005(3)
C81 0.032(3) 0.030(3) 0.045(4) -0.001(3) 0.012(3) 0.006(3)
C82 0.026(3) 0.037(3) 0.034(4) 0.001(2) 0.005(3) 0.005(3)
C83 0.025(3) 0.035(3) 0.042(4) -0.001(3) 0.012(3) 0.006(3)
C84 0.034(4) 0.055(4) 0.040(4) 0.000(3) 0.000(3) 0.005(3)
C85 0.042(4) 0.066(5) 0.030(4) 0.003(3) 0.002(3) 0.007(3)
C86 0.036(4) 0.054(4) 0.036(4) 0.003(3) 0.013(3) 0.007(3)
C87 0.028(3) 0.030(3) 0.043(4) 0.002(2) 0.005(3) 0.007(3)
C88 0.024(3) 0.035(3) 0.038(4) 0.007(3) 0.007(3) 0.008(3)
C89 0.029(3) 0.033(3) 0.040(4) 0.003(3) 0.007(3) 0.008(3)
C90 0.037(4) 0.047(4) 0.053(5) 0.008(3) 0.018(3) 0.006(3)
C91 0.022(3) 0.059(5) 0.086(6) 0.013(4) 0.004(4) 0.005(3)
C92 0.036(4) 0.047(4) 0.071(6) -0.004(3) -0.002(4) 0.007(3)
C93 0.035(4) 0.047(4) 0.050(4) -0.001(3) 0.004(3) 0.009(3)
C94 0.033(4) 0.036(4) 0.057(5) 0.000(3) 0.003(3) 0.012(3)
C95 0.043(4) 0.030(3) 0.033(4) 0.000(2) 0.009(3) 0.002(3)
C96 0.039(4) 0.065(5) 0.045(5) 0.003(3) -0.002(3) -0.010(4)
C97 0.059(5) 0.068(5) 0.029(4) -0.002(3) 0.002(3) -0.011(4)
C98 0.048(4) 0.062(5) 0.028(4) 0.003(3) 0.014(3) -0.005(4)
C99 0.035(3) 0.035(3) 0.044(4) 0.003(3) 0.006(3) 0.005(3)
C100 0.035(3) 0.034(3) 0.034(4) 0.004(2) 0.007(3) 0.007(3)
C101 0.032(3) 0.036(4) 0.048(4) 0.009(3) 0.013(3) 0.005(3)
C102 0.041(4) 0.068(5) 0.067(6) 0.018(4) 0.016(4) 0.006(4)
C103 0.042(5) 0.083(6) 0.084(7) 0.018(5) 0.024(4) 0.000(4)
C104 0.031(4) 0.087(7) 0.104(8) 0.032(5) -0.008(5) 0.010(4)
C105 0.044(4) 0.078(6) 0.072(6) 0.021(4) -0.010(4) 0.010(4)
C106 0.033(4) 0.044(4) 0.059(5) 0.010(3) 0.012(3) 0.010(3)
C107 0.049(4) 0.044(4) 0.066(5) 0.003(3) 0.014(4) -0.004(3)
C108 0.076(6) 0.039(4) 0.083(6) 0.005(4) 0.026(5) 0.012(4)
C109 0.130(8) 0.040(5) 0.068(6) -0.006(4) 0.012(6) 0.008(5)
C110 0.190(14) 0.054(7) 0.205(15) 0.006(7) 0.094(12) 0.055(8)
C111 0.045(4) 0.052(5) 0.064(5) -0.007(3) 0.017(4) -0.011(4)
C112 0.096(7) 0.031(4) 0.121(9) 0.008(4) 0.034(6) 0.019(4)
C113 0.075(7) 0.067(6) 0.131(10) 0.029(6) -0.001(7) 0.009(5)
C114 0.143(11) 0.080(7) 0.104(9) 0.018(6) -0.009(8) -0.024(7)
N1 0.071(3) 0.078(3) 0.064(3) 0.022(2) 0.018(2) 0.036(2)
N2 0.040(3) 0.050(3) 0.044(4) 0.002(2) 0.007(3) 0.022(3)
N3 0.033(3) 0.049(3) 0.034(3) -0.002(2) 0.007(2) 0.000(3)
N4 0.125(4) 0.053(3) 0.085(3) 0.003(2) 0.055(3) -0.014(3)
N5 0.040(3) 0.029(3) 0.052(4) -0.001(2) 0.015(3) 0.002(2)
N6 0.035(3) 0.037(3) 0.038(3) -0.004(2) 0.006(2) 0.005(2)
S1 0.0465(10) 0.0493(10) 0.0440(11) 0.0004(7) 0.0046(8) 0.0222(8)
S2 0.0504(11) 0.0545(11) 0.0412(11) 0.0034(8) 0.0082(8) 0.0268(9)
S3 0.0479(11) 0.0486(11) 0.0552(12) -0.0130(8) 0.0100(9) 0.0131(9)
S4 0.0526(11) 0.0426(10) 0.0666(13) -0.0136(8) 0.0143(10) 0.0104(9)
S5 0.0483(10) 0.0387(10) 0.0540(12) 0.0044(7) 0.0224(9) 0.0099(8)
S6 0.0398(9) 0.0406(9) 0.0459(11) -0.0015(7) 0.0151(8) 0.0000(8)
S7 0.0411(10) 0.0701(12) 0.0326(10) 0.0098(8) 0.0100(8) 0.0084(9)
S8 0.0404(10) 0.0746(13) 0.0382(11) 0.0081(8) 0.0052(8) 0.0026(9)
S9 0.0343(9) 0.0364(9) 0.0480(11) -0.0040(7) 0.0113(7) 0.0017(7)
S10 0.0417(10) 0.0329(9) 0.0499(11) -0.0037(7) 0.0156(8) 0.0043(7)
S11 0.0341(9) 0.0538(10) 0.0352(10) 0.0021(7) 0.0047(7) 0.0070(8)
S12 0.0372(9) 0.0699(12) 0.0351(10) 0.0085(8) 0.0046(8) 0.0070(9)

loop_
_atom_type_symbol
_atom_type_description
_atom_type_scat_dispersion_real
_atom_type_scat_dispersion_imag
_atom_type_scat_source
C C 0.0033 0.0016 'International Tables Vol C Tables 4.2.6.8 and 6.1.1.4'
H H 0.0000 0.0000 'International Tables Vol C Tables 4.2.6.8 and 6.1.1.4'
N N 0.0061 0.0033 'International Tables Vol C Tables 4.2.6.8 and 6.1.1.4'
S S 0.1246 0.1234 'International Tables Vol C Tables 4.2.6.8 and 6.1.1.4'

loop_
_geom_angle_atom_site_label_1
_geom_angle_atom_site_label_2
_geom_angle_atom_site_label_3
_geom_angle
C2 C1 C7 131.1(6)
C2 C1 S1 109.5(5)
C7 C1 S1 119.4(5)
C1 C2 N1 116.1(7)
C1 C2 C31 125.8(8)
N1 C2 C31 118.1(8)
N1 C3 C4 122.4(7)
N1 C3 S1 115.3(5)
C4 C3 S1 122.3(5)
N2 C4 C3 123.0(6)
N2 C4 S2 115.0(5)
C3 C4 S2 122.0(5)
C6 C5 N2 116.0(6)
C6 C5 C35 126.4(6)
N2 C5 C35 117.5(6)
C5 C6 C19 129.1(6)
C5 C6 S2 109.7(5)
C19 C6 S2 121.2(5)
C8 C7 C12 115.9(6)
C8 C7 C1 123.0(6)
C12 C7 C1 121.1(6)
C9 C8 C7 122.2(7)
C9 C8 H8 118.9
C7 C8 H8 118.9
C10 C9 C8 121.3(7)
C10 C9 H9 119.4
C8 C9 H9 119.4
C9 C10 C11 119.2(7)
C9 C10 H10 120.4
C11 C10 H10 120.4
C12 C11 C10 119.2(6)
C12 C11 C13 112.5(6)
C10 C11 C13 128.1(6)
C11 C12 C7 122.2(6)
C11 C12 S3 113.2(5)
C7 C12 S3 124.6(5)
C14 C13 C18 118.9(7)
C14 C13 C11 130.3(7)
C18 C13 C11 110.8(6)
C13 C14 C15 119.7(8)
C13 C14 H14 120.2
C15 C14 H14 120.2
C16 C15 C14 120.0(9)
C16 C15 H15 120.0
C14 C15 H15 120.0
C15 C16 C17 122.7(9)
C15 C16 H16 118.7
C17 C16 H16 118.7
C18 C17 C16 117.8(9)
C18 C17 H17 121.1
C16 C17 H17 121.1
C17 C18 C13 120.9(7)
C17 C18 S3 127.0(7)
C13 C18 S3 112.1(5)
C20 C19 C24 115.2(6)
C20 C19 C6 123.8(6)
C24 C19 C6 120.8(6)
C21 C20 C19 122.6(7)
C21 C20 H20 118.7
C19 C20 H20 118.7
C22 C21 C20 121.0(7)
C22 C21 H21 119.5
C20 C21 H21 119.5
C21 C22 C23 120.3(6)
C21 C22 H22 119.9
C23 C22 H22 119.9
C22 C23 C24 117.8(6)
C22 C23 C25 129.7(6)
C24 C23 C25 112.2(6)
C23 C24 C19 122.8(6)
C23 C24 S4 112.6(5)
C19 C24 S4 124.6(5)
C26 C25 C30 118.2(6)
C26 C25 C23 130.1(7)
C30 C25 C23 111.4(6)
C27 C26 C25 120.8(8)
C27 C26 H26 119.6
C25 C26 H26 119.6
C26 C27 C28 120.0(8)
C26 C27 H27 120.0
C28 C27 H27 120.0
C29 C28 C27 121.6(8)
C29 C28 H28 119.2
C27 C28 H28 119.2
C28 C29 C30 118.0(8)
C28 C29 H29 121.0
C30 C29 H29 121.0
C29 C30 C25 121.3(7)
C29 C30 S4 125.7(6)
C25 C30 S4 113.0(5)
C32 C31 C2 111.7(7)
C32 C31 H31A 109.3
C2 C31 H31A 109.3
C32 C31 H31B 109.3
C2 C31 H31B 109.3
H31A C31 H31B 107.9
C33 C32 C31 117.1(8)
C33 C32 H32A 108.0
C31 C32 H32A 108.0
C33 C32 H32B 108.0
C31 C32 H32B 108.0
H32A C32 H32B 107.3
C32 C33 C34 111.2(7)
C32 C33 H33A 109.4
C34 C33 H33A 109.4
C32 C33 H33B 109.4
C34 C33 H33B 109.4
H33A C33 H33B 108.0
C33 C34 H34A 109.5
C33 C34 H34B 109.5
H34A C34 H34B 109.5
C33 C34 H34C 109.5
H34A C34 H34C 109.5
H34B C34 H34C 109.5
C36 C35 C5 116.5(7)
C36 C35 H35A 108.2
C5 C35 H35A 108.2
C36 C35 H35B 108.2
C5 C35 H35B 108.2
H35A C35 H35B 107.3
C35 C36 C37 111.6(7)
C35 C36 H36A 109.3
C37 C36 H36A 109.3
C35 C36 H36B 109.3
C37 C36 H36B 109.3
H36A C36 H36B 108.0
C38 C37 C36 112.3(8)
C38 C37 H37A 109.1
C36 C37 H37A 109.1
C38 C37 H37B 109.1
C36 C37 H37B 109.1
H37A C37 H37B 107.9
C37 C38 H38A 109.5
C37 C38 H38B 109.5
H38A C38 H38B 109.5
C37 C38 H38C 109.5
H38A C38 H38C 109.5
H38B C38 H38C 109.5
C40 C39 C45 128.8(6)
C40 C39 S5 109.2(5)
C45 C39 S5 122.0(5)
C39 C40 N3 115.2(6)
C39 C40 C69 124.9(6)
N3 C40 C69 119.8(6)
N3 C41 C42 125.0(6)
N3 C41 S5 115.2(5)
C42 C41 S5 119.6(5)
N4 C42 C41 121.8(6)
N4 C42 S6 115.4(5)
C41 C42 S6 122.7(5)
C44 C43 N4 115.8(7)
C44 C43 C73 125.0(8)
N4 C43 C73 119.0(8)
C43 C44 C57 130.4(6)
C43 C44 S6 109.7(5)
C57 C44 S6 119.8(5)
C46 C45 C50 116.0(6)
C46 C45 C39 123.1(6)
C50 C45 C39 120.9(5)
C45 C46 C47 122.7(6)
C45 C46 H46 118.7
C47 C46 H46 118.7
C48 C47 C46 120.0(6)
C48 C47 H47 120.0
C46 C47 H47 120.0
C49 C48 C47 119.6(6)
C49 C48 H48 120.2
C47 C48 H48 120.2
C48 C49 C50 119.4(6)
C48 C49 C51 129.3(6)
C50 C49 C51 111.3(5)
C45 C50 C49 122.4(6)
C45 C50 S7 124.8(5)
C49 C50 S7 112.8(5)
C52 C51 C56 119.6(6)
C52 C51 C49 128.2(6)
C56 C51 C49 112.2(6)
C51 C52 C53 119.0(7)
C51 C52 H52 120.5
C53 C52 H52 120.5
C54 C53 C52 119.9(8)
C54 C53 H53 120.0
C52 C53 H53 120.0
C55 C54 C53 122.3(8)
C55 C54 H54 118.8
C53 C54 H54 118.8
C54 C55 C56 117.9(7)
C54 C55 H55 121.1
C56 C55 H55 121.1
C51 C56 C55 121.2(6)
C51 C56 S7 112.9(5)
C55 C56 S7 125.9(5)
C58 C57 C62 116.4(6)
C58 C57 C44 124.3(6)
C62 C57 C44 119.3(5)
C57 C58 C59 122.7(6)
C57 C58 H58 118.6
C59 C58 H58 118.6
C58 C59 C60 121.7(6)
C58 C59 H59 119.2
C60 C59 H59 119.2
C61 C60 C59 117.1(6)
C61 C60 H60 121.5
C59 C60 H60 121.5
C62 C61 C60 120.8(6)
C62 C61 C63 110.8(6)
C60 C61 C63 128.5(6)
C61 C62 C57 121.3(5)
C61 C62 S8 113.4(5)
C57 C62 S8 125.3(5)
C68 C63 C64 119.0(6)
C68 C63 C61 112.1(6)
C64 C63 C61 128.9(7)
C65 C64 C63 120.7(8)
C65 C64 H64 119.6
C63 C64 H64 119.6
C64 C65 C66 119.4(8)
C64 C65 H65 120.3
C66 C65 H65 120.3
C67 C66 C65 122.7(8)
C67 C66 H66 118.6
C65 C66 H66 118.6
C66 C67 C68 116.2(8)
C66 C67 H67 121.9
C68 C67 H67 121.9
C63 C68 C67 122.0(7)
C63 C68 S8 113.5(5)
C67 C68 S8 124.5(7)
C40 C69 C70 112.9(6)
C40 C69 H69A 109.0
C70 C69 H69A 109.0
C40 C69 H69B 109.0
C70 C69 H69B 109.0
H69A C69 H69B 107.8
C69 C70 C71 114.2(6)
C69 C70 H70A 108.7
C71 C70 H70A 108.7
C69 C70 H70B 108.7
C71 C70 H70B 108.7
H70A C70 H70B 107.6
C72 C71 C70 114.2(8)
C72 C71 H71A 108.7
C70 C71 H71A 108.7
C72 C71 H71B 108.7
C70 C71 H71B 108.7
H71A C71 H71B 107.6
C71 C72 H72A 109.5
C71 C72 H72B 109.5
H72A C72 H72B 109.5
C71 C72 H72C 109.5
H72A C72 H72C 109.5
H72B C72 H72C 109.5
C74 C73 C43 115.2(7)
C74 C73 H73A 108.5
C43 C73 H73A 108.5
C74 C73 H73B 108.5
C43 C73 H73B 108.5
H73A C73 H73B 107.5
C73 C74 C75 115.5(8)
C73 C74 H74A 108.4
C75 C74 H74A 108.4
C73 C74 H74B 108.4
C75 C74 H74B 108.4
H74A C74 H74B 107.5
C76 C75 C74 113.7(7)
C76 C75 H75A 108.8
C74 C75 H75A 108.8
C76 C75 H75B 108.8
C74 C75 H75B 108.8
H75A C75 H75B 107.7
C75 C76 H76A 109.5
C75 C76 H76B 109.5
H76A C76 H76B 109.5
C75 C76 H76C 109.5
H76A C76 H76C 109.5
H76B C76 H76C 109.5
C78 C77 C83 127.3(6)
C78 C77 S9 110.1(5)
C83 C77 S9 122.4(5)
N5 C78 C77 114.1(6)
N5 C78 C107 117.5(6)
C77 C78 C107 128.4(6)
N5 C79 C80 122.6(6)
N5 C79 S9 114.2(5)
C80 C79 S9 123.2(5)
N6 C80 C79 126.6(6)
N6 C80 S10 114.7(5)
C79 C80 S10 118.7(5)
C82 C81 N6 114.3(5)
C82 C81 C111 126.2(6)
N6 C81 C111 119.4(6)
C81 C82 C95 127.8(5)
C81 C82 S10 110.0(5)
C95 C82 S10 122.2(4)
C84 C83 C88 116.4(6)
C84 C83 C77 123.4(5)
C88 C83 C77 120.2(5)
C83 C84 C85 122.9(6)
C83 C84 H84 118.5
C85 C84 H84 118.5
C84 C85 C86 118.9(6)
C84 C85 H85 120.6
C86 C85 H85 120.6
C87 C86 C85 120.0(6)
C87 C86 H86 120.0
C85 C86 H86 120.0
C86 C87 C88 119.4(5)
C86 C87 C89 129.4(6)
C88 C87 C89 111.1(5)
C87 C88 C83 122.4(5)
C87 C88 S11 113.5(4)
C83 C88 S11 124.1(5)
C90 C89 C94 118.4(6)
C90 C89 C87 129.4(6)
C94 C89 C87 112.2(5)
C91 C90 C89 119.1(7)
C91 C90 H90 120.4
C89 C90 H90 120.4
C92 C91 C90 121.0(7)
C92 C91 H91 119.5
C90 C91 H91 119.5
C91 C92 C93 121.6(7)
C91 C92 H92 119.2
C93 C92 H92 119.2
C92 C93 C94 118.6(7)
C92 C93 H93 120.7
C94 C93 H93 120.7
C93 C94 C89 121.2(6)
C93 C94 S11 126.6(6)
C89 C94 S11 112.2(5)
C96 C95 C100 116.5(6)
C96 C95 C82 122.7(6)
C100 C95 C82 120.7(5)
C95 C96 C97 121.5(6)
C95 C96 H96 119.3
C97 C96 H96 119.3
C98 C97 C96 120.6(6)
C98 C97 H97 119.7
C96 C97 H97 119.7
C97 C98 C99 119.3(6)
C97 C98 H98 120.3
C99 C98 H98 120.3
C100 C99 C98 119.2(6)
C100 C99 C101 111.2(5)
C98 C99 C101 129.6(6)
C99 C100 C95 122.7(5)
C99 C100 S12 113.1(5)
C95 C100 S12 124.2(5)
C106 C101 C102 119.6(6)
C106 C101 C99 111.7(6)
C102 C101 C99 128.6(6)
C103 C102 C101 120.1(8)
C103 C102 H102 120.0
C101 C102 H102 120.0
C102 C103 C104 120.6(8)
C102 C103 H103 119.7
C104 C103 H103 119.7
C105 C104 C103 120.6(7)
C105 C104 H104 119.7
C103 C104 H104 119.7
C104 C105 C106 117.8(8)
C104 C105 H105 121.1
C106 C105 H105 121.1
C101 C106 C105 121.1(7)
C101 C106 S12 113.5(5)
C105 C106 S12 125.4(6)
C108 C107 C78 114.1(6)
C108 C107 H10A 108.7
C78 C107 H10A 108.7
C108 C107 H10B 108.7
C78 C107 H10B 108.7
H10A C107 H10B 107.6
C107 C108 C109 112.8(7)
C107 C108 H10C 109.0
C109 C108 H10C 109.0
C107 C108 H10D 109.0
C109 C108 H10D 109.0
H10C C108 H10D 107.8
C108 C109 C110 110.9(9)
C108 C109 H10E 109.5
C110 C109 H10E 109.5
C108 C109 H10F 109.5
C110 C109 H10F 109.5
H10E C109 H10F 108.1
C109 C110 H11A 109.5
C109 C110 H11B 109.5
H11A C110 H11B 109.5
C109 C110 H11C 109.5
H11A C110 H11C 109.5
H11B C110 H11C 109.5
C81 C111 C112 114.1(6)
C81 C111 H11D 108.7
C112 C111 H11D 108.7
C81 C111 H11E 108.7
C112 C111 H11E 108.7
H11D C111 H11E 107.6
C111 C112 C113 115.6(8)
C111 C112 H11F 108.4
C113 C112 H11F 108.4
C111 C112 H11G 108.4
C113 C112 H11G 108.4
H11F C112 H11G 107.4
C114 C113 C112 114.9(9)
C114 C113 H11H 108.6
C112 C113 H11H 108.6
C114 C113 H11I 108.5
C112 C113 H11I 108.5
H11H C113 H11I 107.5
C113 C114 H11J 109.5
C113 C114 H11K 109.5
H11J C114 H11K 109.5
C113 C114 H11L 109.5
H11J C114 H11L 109.5
H11K C114 H11L 109.5
C3 N1 C2 110.3(7)
C4 N2 C5 109.8(6)
C41 N3 C40 110.7(6)
C42 N4 C43 110.2(7)
C79 N5 C78 111.9(6)
C80 N6 C81 111.2(5)
C3 S1 C1 88.8(3)
C4 S2 C6 89.5(3)
C12 S3 C18 91.4(3)
C30 S4 C24 90.8(3)
C41 S5 C39 89.7(3)
C42 S6 C44 88.8(3)
C56 S7 C50 90.8(3)
C62 S8 C68 90.3(3)
C77 S9 C79 89.6(3)
C82 S10 C80 89.7(3)
C94 S11 C88 90.8(3)
C106 S12 C100 90.4(3)

loop_
_geom_bond_atom_site_label_1
_geom_bond_atom_site_label_2
_geom_bond_distance
C1 C2 1.348(11)
C1 C7 1.462(9)
C1 S1 1.735(6)
C2 N1 1.367(10)
C2 C31 1.504(11)
C3 N1 1.305(9)
C3 C4 1.445(9)
C3 S1 1.716(7)
C4 N2 1.320(8)
C4 S2 1.710(7)
C5 C6 1.351(10)
C5 N2 1.376(8)
C5 C35 1.520(10)
C6 C19 1.461(9)
C6 S2 1.723(6)
C7 C8 1.394(9)
C7 C12 1.418(9)
C8 C9 1.393(10)
C8 H8 0.9300
C9 C10 1.359(10)
C9 H9 0.9300
C10 C11 1.411(9)
C10 H10 0.9300
C11 C12 1.395(9)
C11 C13 1.439(10)
C12 S3 1.732(6)
C13 C14 1.375(10)
C13 C18 1.436(10)
C14 C15 1.406(11)
C14 H14 0.9300
C15 C16 1.351(13)
C15 H15 0.9300
C16 C17 1.392(12)
C16 H16 0.9300
C17 C18 1.376(10)
C17 H17 0.9300
C18 S3 1.740(7)
C19 C20 1.384(9)
C19 C24 1.410(9)
C20 C21 1.368(10)
C20 H20 0.9300
C21 C22 1.357(10)
C21 H21 0.9300
C22 C23 1.390(9)
C22 H22 0.9300
C23 C24 1.396(9)
C23 C25 1.439(9)
C24 S4 1.754(7)
C25 C26 1.396(9)
C25 C30 1.413(9)
C26 C27 1.364(10)
C26 H26 0.9300
C27 C28 1.402(12)
C27 H27 0.9300
C28 C29 1.373(11)
C28 H28 0.9300
C29 C30 1.401(10)
C29 H29 0.9300
C30 S4 1.733(7)
C31 C32 1.491(11)
C31 H31A 0.9700
C31 H31B 0.9700
C32 C33 1.470(10)
C32 H32A 0.9700
C32 H32B 0.9700
C33 C34 1.563(8)
C33 H33A 0.9700
C33 H33B 0.9700
C34 H34A 0.9600
C34 H34B 0.9600
C34 H34C 0.9600
C35 C36 1.462(11)
C35 H35A 0.9700
C35 H35B 0.9700
C36 C37 1.543(10)
C36 H36A 0.9700
C36 H36B 0.9700
C37 C38 1.490(12)
C37 H37A 0.9700
C37 H37B 0.9700
C38 H38A 0.9600
C38 H38B 0.9600
C38 H38C 0.9600
C39 C40 1.378(9)
C39 C45 1.463(9)
C39 S5 1.722(6)
C40 N3 1.374(8)
C40 C69 1.474(9)
C41 N3 1.304(8)
C41 C42 1.464(9)
C41 S5 1.714(7)
C42 N4 1.289(9)
C42 S6 1.713(7)
C43 C44 1.336(10)
C43 N4 1.379(11)
C43 C73 1.492(11)
C44 C57 1.483(9)
C44 S6 1.727(6)
C45 C46 1.368(9)
C45 C50 1.397(8)
C46 C47 1.389(9)
C46 H46 0.9300
C47 C48 1.379(9)
C47 H47 0.9300
C48 C49 1.363(9)
C48 H48 0.9300
C49 C50 1.401(9)
C49 C51 1.471(9)
C50 S7 1.764(6)
C51 C52 1.382(9)
C51 C56 1.391(9)
C52 C53 1.390(10)
C52 H52 0.9300
C53 C54 1.372(11)
C53 H53 0.9300
C54 C55 1.360(11)
C54 H54 0.9300
C55 C56 1.391(9)
C55 H55 0.9300
C56 S7 1.755(7)
C57 C58 1.359(9)
C57 C62 1.427(8)
C58 C59 1.378(9)
C58 H58 0.9300
C59 C60 1.396(9)
C59 H59 0.9300
C60 C61 1.395(9)
C60 H60 0.9300
C61 C62 1.392(9)
C61 C63 1.470(8)
C62 S8 1.737(6)
C63 C68 1.359(10)
C63 C64 1.399(9)
C64 C65 1.345(10)
C64 H64 0.9300
C65 C66 1.384(12)
C65 H65 0.9300
C66 C67 1.374(11)
C66 H66 0.9300
C67 C68 1.410(10)
C67 H67 0.9300
C68 S8 1.754(7)
C69 C70 1.518(10)
C69 H69A 0.9700
C69 H69B 0.9700
C70 C71 1.538(11)
C70 H70A 0.9700
C70 H70B 0.9700
C71 C72 1.496(12)
C71 H71A 0.9700
C71 H71B 0.9700
C72 H72A 0.9600
C72 H72B 0.9600
C72 H72C 0.9600
C73 C74 1.468(8)
C73 H73A 0.9700
C73 H73B 0.9700
C74 C75 1.505(11)
C74 H74A 0.9700
C74 H74B 0.9700
C75 C76 1.458(8)
C75 H75A 0.9700
C75 H75B 0.9700
C76 H76A 0.9600
C76 H76B 0.9600
C76 H76C 0.9600
C77 C78 1.378(9)
C77 C83 1.479(8)
C77 S9 1.709(6)
C78 N5 1.369(8)
C78 C107 1.504(9)
C79 N5 1.303(8)
C79 C80 1.435(9)
C79 S9 1.723(7)
C80 N6 1.300(7)
C80 S10 1.732(7)
C81 C82 1.382(9)
C81 N6 1.391(8)
C81 C111 1.492(9)
C82 C95 1.456(8)
C82 S10 1.715(6)
C83 C84 1.382(9)
C83 C88 1.400(8)
C84 C85 1.384(9)
C84 H84 0.9300
C85 C86 1.399(9)
C85 H85 0.9300
C86 C87 1.380(9)
C86 H86 0.9300
C87 C88 1.384(8)
C87 C89 1.464(8)
C88 S11 1.751(6)
C89 C90 1.399(9)
C89 C94 1.401(9)
C90 C91 1.373(9)
C90 H90 0.9300
C91 C92 1.356(10)
C91 H91 0.9300
C92 C93 1.362(10)
C92 H92 0.9300
C93 C94 1.376(9)
C93 H93 0.9300
C94 S11 1.750(7)
C95 C96 1.372(9)
C95 C100 1.411(8)
C96 C97 1.412(10)
C96 H96 0.9300
C97 C98 1.374(9)
C97 H97 0.9300
C98 C99 1.391(9)
C98 H98 0.9300
C99 C100 1.386(9)
C99 C101 1.457(8)
C100 S12 1.747(6)
C101 C106 1.383(9)
C101 C102 1.384(9)
C102 C103 1.361(11)
C102 H102 0.9300
C103 C104 1.400(12)
C103 H103 0.9300
C104 C105 1.378(11)
C104 H104 0.9300
C105 C106 1.411(9)
C105 H105 0.9300
C106 S12 1.733(7)
C107 C108 1.500(10)
C107 H10A 0.9700
C107 H10B 0.9700
C108 C109 1.516(11)
C108 H10C 0.9700
C108 H10D 0.9700
C109 C110 1.543(13)
C109 H10E 0.9700
C109 H10F 0.9700
C110 H11A 0.9600
C110 H11B 0.9600
C110 H11C 0.9600
C111 C112 1.499(11)
C111 H11D 0.9700
C111 H11E 0.9700
C112 C113 1.518(14)
C112 H11F 0.9700
C112 H11G 0.9700
C113 C114 1.501(14)
C113 H11H 0.9700
C113 H11I 0.9700
C114 H11J 0.9600
C114 H11K 0.9600
C114 H11L 0.9600
